data_4037417
loop_
_publ_author_name
'Gao, Wen-Chao'
'Liu, Tao'
'Zhang, Bing'
'Li, Xing'
'Wei, Wen-Long'
'Liu, Qiang'
'Tian, Jun'
'Chang, Hong-Hong'

_publ_section_title
;
 Synthesis of 3-Sulfenylated Coumarins:
 BF<sub>3</sub>&#x00B7;Et<sub>2</sub>O-Mediated Electrophilic Cyclization
 of Aryl Alkynoates Using N-Sulfanylsuccinimides.
;
_journal_issue 22
_journal_name_full 'The Journal of organic chemistry'
_journal_page_first 11297
_journal_page_last 11304
_journal_paper_doi 10.1021/acs.joc.6b02271
_journal_volume 81
_journal_year 2016
_chemical_formula_sum 'C23 H18 O2 S'
_chemical_formula_weight 358.43
_space_group_crystal_system orthorhombic
_space_group_IT_number 19
_space_group_name_Hall 'P 2ac 2ab'
_space_group_name_H-M_alt 'P 21 21 21'
_atom_sites_solution_hydrogens geom
_audit_creation_method SHELXL-2014/7
_cell_angle_alpha 90
_cell_angle_beta 90
_cell_angle_gamma 90
_cell_formula_units_Z 4
_cell_length_a 9.4070(8)
_cell_length_b 13.2405(11)
_cell_length_c 15.2351(14)
_cell_measurement_reflns_used 8093
_cell_measurement_temperature 258(2)
_cell_measurement_theta_max 28.11
_cell_measurement_theta_min 2.97
_cell_volume 1897.6(3)
_computing_cell_refinement 'Bruker SAINT'
_computing_data_collection 'Bruker APEX2'
_computing_data_reduction 'Bruker SAINT'
_computing_molecular_graphics 'Bruker SHELXTL'
_computing_publication_material 'Bruker SHELXTL'
_computing_structure_refinement 'SHELXL-2014/7 (Sheldrick, 2014)'
_computing_structure_solution 'SHELXS-97 (Sheldrick 2008)'
_diffrn_ambient_temperature 258(2)
_diffrn_measured_fraction_theta_full 0.995
_diffrn_measured_fraction_theta_max 0.995
_diffrn_measurement_device_type 'Bruker APEX-II CCD'
_diffrn_measurement_method '\f and \w scans'
_diffrn_radiation_type MoK\a
_diffrn_radiation_wavelength 0.71073
_diffrn_reflns_av_R_equivalents 0.0333
_diffrn_reflns_av_unetI/netI 0.0276
_diffrn_reflns_Laue_measured_fraction_full 0.995
_diffrn_reflns_Laue_measured_fraction_max 0.995
_diffrn_reflns_limit_h_max 11
_diffrn_reflns_limit_h_min -11
_diffrn_reflns_limit_k_max 15
_diffrn_reflns_limit_k_min -14
_diffrn_reflns_limit_l_max 16
_diffrn_reflns_limit_l_min -18
_diffrn_reflns_number 13854
_diffrn_reflns_point_group_measured_fraction_full 0.995
_diffrn_reflns_point_group_measured_fraction_max 0.995
_diffrn_reflns_theta_full 25.042
_diffrn_reflns_theta_max 25.042
_diffrn_reflns_theta_min 2.974
_exptl_absorpt_coefficient_mu 0.184
_exptl_absorpt_correction_type multi-scan
_exptl_absorpt_process_details SADABS
_exptl_crystal_colour yellow
_exptl_crystal_density_diffrn 1.255
_exptl_crystal_description block
_exptl_crystal_F_000 752
_exptl_crystal_size_max 0.250
_exptl_crystal_size_mid 0.180
_exptl_crystal_size_min 0.150
_exptl_transmission_factor_max 0.7457
_exptl_transmission_factor_min 0.6248
_refine_diff_density_max 0.110
_refine_diff_density_min -0.159
_refine_diff_density_rms 0.035
_refine_ls_abs_structure_details
; 
 Flack x determined using 1112 quotients [(I+)-(I-)]/[(I+)+(I-)] 
 (Parsons, Flack and Wagner, Acta Cryst. B69 (2013) 249-259). 
;
_refine_ls_abs_structure_Flack 0.00(3)
_refine_ls_extinction_method none
_refine_ls_goodness_of_fit_ref 1.063
_refine_ls_hydrogen_treatment constr
_refine_ls_matrix_type full
_refine_ls_number_parameters 237
_refine_ls_number_reflns 3348
_refine_ls_number_restraints 0
_refine_ls_restrained_S_all 1.063
_refine_ls_R_factor_all 0.0448
_refine_ls_R_factor_gt 0.0356
_refine_ls_shift/su_max 0.001
_refine_ls_shift/su_mean 0.000
_refine_ls_structure_factor_coef Fsqd
_refine_ls_weighting_details 'w=1/[\s^2^(Fo^2^)+(0.0459P)^2^+0.1880P] where P=(Fo^2^+2Fc^2^)/3'
_refine_ls_weighting_scheme calc
_refine_ls_wR_factor_gt 0.0832
_refine_ls_wR_factor_ref 0.0889
_reflns_Friedel_coverage 0.740
_reflns_Friedel_fraction_full 0.996
_reflns_Friedel_fraction_max 0.996
_reflns_number_gt 2905
_reflns_number_total 3348
_reflns_threshold_expression 'I > 2\s(I)'
_cod_data_source_file jo6b02271_si_002.cif
_cod_data_source_block 160704c
_cod_depositor_comments
;
The following automatic conversions were performed:

data item '_exptl_absorpt_correction_type' value 'Multi-scan' was
changed to 'multi-scan' in accordance with the
/home/saulius/struct/COD-crude-data/automatic-downloads/DataCite-retrospective/ACS/depositions/lib/dictionaries/cif_core.dic
dictionary named 'cif_core.dic' version 2.4.2 last updated on
2011-04-26.

Automatic conversion script
Id: cif_fix_values 6909 2019-04-08 15:41:33Z antanas 
;
_cod_database_code 4037417
_shelx_shelxl_version_number 2014/7
_shelx_space_group_comment
; 
The symmetry employed for this shelxl refinement is uniquely defined 
by the following loop, which should always be used as a source of 
symmetry information in preference to the above space-group names. 
They are only intended as comments. 
;
_shelx_estimated_absorpt_t_min 0.955
_shelx_estimated_absorpt_t_max 0.973

loop_
_space_group_symop_operation_xyz
'x, y, z'
'-x+1/2, -y, z+1/2'
'-x, y+1/2, -z+1/2'
'x+1/2, -y+1/2, -z'

loop_
_atom_site_label
_atom_site_type_symbol
_atom_site_fract_x
_atom_site_fract_y
_atom_site_fract_z
_atom_site_U_iso_or_equiv
_atom_site_adp_type
_atom_site_occupancy
_atom_site_site_symmetry_order
_atom_site_calc_flag
_atom_site_refinement_flags_posn
_atom_site_refinement_flags_adp
C1 C 0.4136(3) 0.7366(2) 0.73557(18) 0.0483(6) Uani 1 1 d . .
C2 C 0.5501(3) 0.7585(2) 0.7649(2) 0.0602(8) Uani 1 1 d . .
C3 C 0.6272(4) 0.6899(3) 0.8264(2) 0.0798(10) Uani 1 1 d . .
H3A H 0.5686 0.6767 0.8767 0.120 Uiso 1 1 calc R U
H3B H 0.7141 0.7213 0.8449 0.120 Uiso 1 1 calc R U
H3C H 0.6483 0.6275 0.7971 0.120 Uiso 1 1 calc R U
C4 C 0.6104(4) 0.8458(3) 0.7316(2) 0.0763(10) Uani 1 1 d . .
H4 H 0.7009 0.8641 0.7503 0.092 Uiso 1 1 calc R U
C5 C 0.5418(4) 0.9065(3) 0.6720(3) 0.0793(10) Uani 1 1 d . .
H5 H 0.5860 0.9647 0.6515 0.095 Uiso 1 1 calc R U
C6 C 0.4085(3) 0.8817(2) 0.6426(2) 0.0657(8) Uani 1 1 d . .
H6 H 0.3628 0.9224 0.6016 0.079 Uiso 1 1 calc R U
C7 C 0.3414(3) 0.79456(19) 0.67452(18) 0.0478(6) Uani 1 1 d . .
C8 C 0.2007(3) 0.76237(19) 0.64656(18) 0.0429(6) Uani 1 1 d . .
C9 C 0.1422(3) 0.67933(19) 0.68322(17) 0.0459(6) Uani 1 1 d . .
C10 C 0.2173(3) 0.6207(2) 0.74994(19) 0.0508(7) Uani 1 1 d . .
C11 C 0.1256(3) 0.82256(18) 0.57827(17) 0.0436(6) Uani 1 1 d . .
C12 C 0.1725(3) 0.8199(2) 0.4922(2) 0.0576(7) Uani 1 1 d . .
H12 H 0.2494 0.7794 0.4769 0.069 Uiso 1 1 calc R U
C13 C 0.1056(4) 0.8771(3) 0.4292(2) 0.0657(8) Uani 1 1 d . .
H13 H 0.1376 0.8754 0.3714 0.079 Uiso 1 1 calc R U
C14 C -0.0085(4) 0.9369(2) 0.4513(2) 0.0658(9) Uani 1 1 d . .
H14 H -0.0539 0.9752 0.4085 0.079 Uiso 1 1 calc R U
C15 C -0.0551(4) 0.9399(2) 0.5359(2) 0.0643(9) Uani 1 1 d . .
H15 H -0.1323 0.9803 0.5507 0.077 Uiso 1 1 calc R U
C16 C 0.0113(3) 0.8836(2) 0.59973(19) 0.0548(7) Uani 1 1 d . .
H16 H -0.0206 0.8865 0.6574 0.066 Uiso 1 1 calc R U
C17 C -0.0081(3) 0.5144(2) 0.6238(2) 0.0536(7) Uani 1 1 d . .
C18 C -0.1012(4) 0.4411(3) 0.6525(3) 0.0794(10) Uani 1 1 d . .
H18 H -0.1726 0.4572 0.6924 0.095 Uiso 1 1 calc R U
C19 C -0.0876(5) 0.3436(3) 0.6215(3) 0.0901(12) Uani 1 1 d . .
H19 H -0.1533 0.2953 0.6394 0.108 Uiso 1 1 calc R U
C20 C 0.0191(5) 0.3155(3) 0.5655(3) 0.0764(10) Uani 1 1 d . .
C21 C 0.0347(6) 0.2074(3) 0.5349(3) 0.1121(17) Uani 1 1 d . .
H21A H -0.0458 0.1892 0.4996 0.168 Uiso 1 1 calc R U
H21B H 0.0398 0.1635 0.5850 0.168 Uiso 1 1 calc R U
H21C H 0.1200 0.2008 0.5008 0.168 Uiso 1 1 calc R U
C22 C 0.1098(4) 0.3904(3) 0.5372(3) 0.0879(12) Uani 1 1 d . .
H22 H 0.1825 0.3745 0.4983 0.106 Uiso 1 1 calc R U
C23 C 0.0943(4) 0.4893(3) 0.5660(3) 0.0768(10) Uani 1 1 d . .
H23 H 0.1555 0.5390 0.5451 0.092 Uiso 1 1 calc R U
O1 O 0.35265(19) 0.65082(14) 0.77031(13) 0.0540(5) Uani 1 1 d . .
O2 O 0.1725(2) 0.54870(17) 0.78874(16) 0.0708(6) Uani 1 1 d . .
S1 S -0.03328(7) 0.64092(6) 0.65953(6) 0.0621(2) Uani 1 1 d . .

loop_
_atom_site_aniso_label
_atom_site_aniso_U_11
_atom_site_aniso_U_22
_atom_site_aniso_U_33
_atom_site_aniso_U_23
_atom_site_aniso_U_13
_atom_site_aniso_U_12
C1 0.0429(13) 0.0480(15) 0.0539(15) -0.0057(13) 0.0014(13) 0.0009(12)
C2 0.0465(14) 0.0697(19) 0.0645(19) -0.0153(15) -0.0040(14) -0.0045(16)
C3 0.0547(18) 0.107(3) 0.078(2) -0.004(2) -0.0162(17) 0.0005(19)
C4 0.0531(17) 0.082(2) 0.094(2) -0.016(2) -0.0106(18) -0.0191(18)
C5 0.0665(19) 0.065(2) 0.106(3) -0.0007(19) -0.007(2) -0.0236(18)
C6 0.0616(17) 0.0493(16) 0.086(2) 0.0033(16) -0.0057(17) -0.0091(15)
C7 0.0438(13) 0.0409(14) 0.0588(17) -0.0064(12) 0.0027(13) -0.0004(12)
C8 0.0389(12) 0.0397(13) 0.0502(15) -0.0034(11) 0.0050(11) 0.0040(11)
C9 0.0369(12) 0.0430(14) 0.0578(16) 0.0006(12) 0.0016(12) 0.0016(11)
C10 0.0418(13) 0.0514(16) 0.0594(17) 0.0038(14) 0.0050(13) 0.0036(13)
C11 0.0403(13) 0.0370(13) 0.0537(16) -0.0015(11) 0.0026(12) -0.0025(11)
C12 0.0547(17) 0.0576(17) 0.0604(18) -0.0038(15) 0.0081(15) 0.0039(14)
C13 0.073(2) 0.076(2) 0.0483(16) 0.0037(15) -0.0007(16) -0.0115(19)
C14 0.073(2) 0.0586(18) 0.066(2) 0.0080(15) -0.0203(18) -0.0028(17)
C15 0.067(2) 0.0565(18) 0.070(2) -0.0055(14) -0.0137(17) 0.0166(16)
C16 0.0572(17) 0.0545(16) 0.0529(16) -0.0025(13) 0.0013(13) 0.0112(14)
C17 0.0439(15) 0.0541(16) 0.0629(17) 0.0150(13) -0.0080(14) -0.0103(13)
C18 0.082(2) 0.072(2) 0.084(2) 0.0168(19) 0.015(2) -0.0247(19)
C19 0.113(3) 0.065(2) 0.092(3) 0.025(2) -0.003(3) -0.040(2)
C20 0.085(2) 0.0594(19) 0.084(2) 0.0042(18) -0.035(2) -0.0145(19)
C21 0.136(4) 0.061(2) 0.139(4) -0.009(2) -0.057(3) -0.008(3)
C22 0.070(2) 0.078(3) 0.115(3) -0.021(2) 0.007(2) -0.016(2)
C23 0.063(2) 0.063(2) 0.105(3) -0.0051(19) 0.014(2) -0.0220(17)
O1 0.0423(9) 0.0546(11) 0.0650(12) 0.0068(9) -0.0047(9) 0.0029(9)
O2 0.0580(12) 0.0668(14) 0.0876(16) 0.0337(12) -0.0017(12) -0.0054(11)
S1 0.0353(3) 0.0585(4) 0.0926(6) 0.0098(4) -0.0014(4) -0.0023(3)

loop_
_atom_type_symbol
_atom_type_description
_atom_type_scat_dispersion_real
_atom_type_scat_dispersion_imag
_atom_type_scat_source
C C 0.0033 0.0016 'International Tables Vol C Tables 4.2.6.8 and 6.1.1.4'
H H 0.0000 0.0000 'International Tables Vol C Tables 4.2.6.8 and 6.1.1.4'
O O 0.0106 0.0060 'International Tables Vol C Tables 4.2.6.8 and 6.1.1.4'
S S 0.1246 0.1234 'International Tables Vol C Tables 4.2.6.8 and 6.1.1.4'

loop_
_geom_angle_atom_site_label_1
_geom_angle_atom_site_label_2
_geom_angle_atom_site_label_3
_geom_angle
O1 C1 C7 120.7(2)
O1 C1 C2 115.6(3)
C7 C1 C2 123.6(3)
C4 C2 C1 115.8(3)
C4 C2 C3 122.7(3)
C1 C2 C3 121.5(3)
C2 C3 H3A 109.5
C2 C3 H3B 109.5
H3A C3 H3B 109.5
C2 C3 H3C 109.5
H3A C3 H3C 109.5
H3B C3 H3C 109.5
C5 C4 C2 122.6(3)
C5 C4 H4 118.7
C2 C4 H4 118.7
C6 C5 C4 120.4(3)
C6 C5 H5 119.8
C4 C5 H5 119.8
C5 C6 C7 119.6(3)
C5 C6 H6 120.2
C7 C6 H6 120.2
C1 C7 C6 117.9(3)
C1 C7 C8 118.8(2)
C6 C7 C8 123.3(3)
C9 C8 C7 119.2(2)
C9 C8 C11 122.1(2)
C7 C8 C11 118.7(2)
C8 C9 C10 121.6(2)
C8 C9 S1 122.1(2)
C10 C9 S1 116.20(19)
O2 C10 O1 116.5(3)
O2 C10 C9 126.6(3)
O1 C10 C9 116.9(2)
C16 C11 C12 119.1(3)
C16 C11 C8 121.1(2)
C12 C11 C8 119.8(2)
C13 C12 C11 120.1(3)
C13 C12 H12 119.9
C11 C12 H12 119.9
C12 C13 C14 120.2(3)
C12 C13 H13 119.9
C14 C13 H13 119.9
C15 C14 C13 119.9(3)
C15 C14 H14 120.0
C13 C14 H14 120.0
C14 C15 C16 120.5(3)
C14 C15 H15 119.7
C16 C15 H15 119.7
C15 C16 C11 120.2(3)
C15 C16 H16 119.9
C11 C16 H16 119.9
C23 C17 C18 119.3(3)
C23 C17 S1 121.9(2)
C18 C17 S1 118.8(3)
C17 C18 C19 119.4(4)
C17 C18 H18 120.3
C19 C18 H18 120.3
C20 C19 C18 122.4(3)
C20 C19 H19 118.8
C18 C19 H19 118.8
C19 C20 C22 116.9(3)
C19 C20 C21 121.4(4)
C22 C20 C21 121.7(4)
C20 C21 H21A 109.5
C20 C21 H21B 109.5
H21A C21 H21B 109.5
C20 C21 H21C 109.5
H21A C21 H21C 109.5
H21B C21 H21C 109.5
C20 C22 C23 121.0(4)
C20 C22 H22 119.5
C23 C22 H22 119.5
C17 C23 C22 120.9(3)
C17 C23 H23 119.5
C22 C23 H23 119.5
C10 O1 C1 122.6(2)
C9 S1 C17 102.09(12)

loop_
_geom_bond_atom_site_label_1
_geom_bond_atom_site_label_2
_geom_bond_distance
C1 O1 1.378(3)
C1 C7 1.384(4)
C1 C2 1.391(4)
C2 C4 1.384(5)
C2 C3 1.493(5)
C3 H3A 0.9600
C3 H3B 0.9600
C3 H3C 0.9600
C4 C5 1.373(5)
C4 H4 0.9300
C5 C6 1.372(5)
C5 H5 0.9300
C6 C7 1.402(4)
C6 H6 0.9300
C7 C8 1.454(4)
C8 C9 1.350(4)
C8 C11 1.489(4)
C9 C10 1.461(4)
C9 S1 1.765(3)
C10 O2 1.198(3)
C10 O1 1.369(3)
C11 C16 1.384(4)
C11 C12 1.385(4)
C12 C13 1.375(4)
C12 H12 0.9300
C13 C14 1.375(5)
C13 H13 0.9300
C14 C15 1.363(5)
C14 H14 0.9300
C15 C16 1.375(4)
C15 H15 0.9300
C16 H16 0.9300
C17 C23 1.347(4)
C17 C18 1.379(4)
C17 S1 1.778(3)
C18 C19 1.380(5)
C18 H18 0.9300
C19 C20 1.370(6)
C19 H19 0.9300
C20 C22 1.378(5)
C20 C21 1.512(5)
C21 H21A 0.9600
C21 H21B 0.9600
C21 H21C 0.9600
C22 C23 1.389(5)
C22 H22 0.9300
C23 H23 0.9300

loop_
_geom_torsion_atom_site_label_1
_geom_torsion_atom_site_label_2
_geom_torsion_atom_site_label_3
_geom_torsion_atom_site_label_4
_geom_torsion
O1 C1 C2 C4 -178.7(3)
C7 C1 C2 C4 2.4(4)
O1 C1 C2 C3 3.1(4)
C7 C1 C2 C3 -175.9(3)
C1 C2 C4 C5 -1.2(5)
C3 C2 C4 C5 177.0(3)
C2 C4 C5 C6 -0.4(6)
C4 C5 C6 C7 0.9(5)
O1 C1 C7 C6 179.2(2)
C2 C1 C7 C6 -1.9(4)
O1 C1 C7 C8 -0.9(4)
C2 C1 C7 C8 178.0(3)
C5 C6 C7 C1 0.2(5)
C5 C6 C7 C8 -179.7(3)
C1 C7 C8 C9 2.5(4)
C6 C7 C8 C9 -177.6(3)
C1 C7 C8 C11 -177.6(2)
C6 C7 C8 C11 2.2(4)
C7 C8 C9 C10 -0.4(4)
C11 C8 C9 C10 179.8(2)
C7 C8 C9 S1 174.84(19)
C11 C8 C9 S1 -5.0(3)
C8 C9 C10 O2 176.8(3)
S1 C9 C10 O2 1.3(4)
C8 C9 C10 O1 -3.3(4)
S1 C9 C10 O1 -178.75(19)
C9 C8 C11 C16 72.9(3)
C7 C8 C11 C16 -107.0(3)
C9 C8 C11 C12 -108.8(3)
C7 C8 C11 C12 71.3(3)
C16 C11 C12 C13 -0.2(4)
C8 C11 C12 C13 -178.5(3)
C11 C12 C13 C14 -0.2(5)
C12 C13 C14 C15 0.3(5)
C13 C14 C15 C16 0.1(5)
C14 C15 C16 C11 -0.5(5)
C12 C11 C16 C15 0.6(4)
C8 C11 C16 C15 178.9(3)
C23 C17 C18 C19 0.0(5)
S1 C17 C18 C19 176.5(3)
C17 C18 C19 C20 2.7(6)
C18 C19 C20 C22 -3.2(6)
C18 C19 C20 C21 177.9(4)
C19 C20 C22 C23 1.2(6)
C21 C20 C22 C23 -179.9(4)
C18 C17 C23 C22 -2.0(5)
S1 C17 C23 C22 -178.3(3)
C20 C22 C23 C17 1.4(6)
O2 C10 O1 C1 -175.1(2)
C9 C10 O1 C1 5.0(4)
C7 C1 O1 C10 -3.0(4)
C2 C1 O1 C10 178.1(2)
C8 C9 S1 C17 125.0(2)
C10 C9 S1 C17 -59.6(2)
C23 C17 S1 C9 -46.2(3)
C18 C17 S1 C9 137.5(3)
